data_4334756
loop_
_publ_author_name
'Misaki Makino'
'Tomoya Ishizuka'
'Shingo Ohzu'
'Jiang Hua'
'Hiroaki Kotani'
'Takahiko Kojima'

_publ_section_title
;
 Synthesis and Characterization of an Azido-Bridged Dinuclear
 Ruthenium(II) Polypyridylamine Complex Forming a Mixed-Valence State
;
_journal_name_full 'Inorganic Chemistry'
_journal_page_first 5507
_journal_page_last 5514
_journal_paper_doi 10.1021/ic400412f
_journal_volume 52
_journal_year 2013
_chemical_formula_sum 'C23 H21 F6 N8 P Ru'
_chemical_formula_weight 655.52
_chemical_name_systematic
; 
 ? 
;
_space_group_IT_number 2
_symmetry_space_group_name_Hall '-P 1'
_symmetry_space_group_name_H-M 'P -1'
_atom_sites_solution_hydrogens geom
_atom_sites_solution_primary direct
_atom_sites_solution_secondary difmap
_audit_creation_method SHELXL-97
_cell_angle_alpha 73.8770(10)
_cell_angle_beta 89.4520(10)
_cell_angle_gamma 84.8560(10)
_cell_formula_units_Z 4
_cell_length_a 13.4461(13)
_cell_length_b 14.5506(14)
_cell_length_c 16.7938(16)
_cell_measurement_temperature 120(2)
_cell_volume 3143.3(5)
_computing_structure_refinement 'SHELXL-97 (Sheldrick, 1997)'
_computing_structure_solution 'SHELXS-97 (Sheldrick, 1990)'
_diffrn_ambient_temperature 120(2)
_diffrn_measured_fraction_theta_full 0.930
_diffrn_measured_fraction_theta_max 0.930
_diffrn_radiation_monochromator graphite
_diffrn_radiation_source 'fine-focus sealed tube'
_diffrn_radiation_type MoK\a
_diffrn_radiation_wavelength 0.71073
_diffrn_reflns_av_R_equivalents 0.0228
_diffrn_reflns_av_sigmaI/netI 0.0611
_diffrn_reflns_limit_h_max 7
_diffrn_reflns_limit_h_min -17
_diffrn_reflns_limit_k_max 18
_diffrn_reflns_limit_k_min -18
_diffrn_reflns_limit_l_max 21
_diffrn_reflns_limit_l_min -21
_diffrn_reflns_number 17868
_diffrn_reflns_theta_full 27.60
_diffrn_reflns_theta_max 27.60
_diffrn_reflns_theta_min 1.26
_exptl_absorpt_coefficient_mu 0.610
_exptl_absorpt_correction_T_max 0.9585
_exptl_absorpt_correction_T_min 0.8724
_exptl_absorpt_correction_type multi-scan
_exptl_absorpt_process_details 'SADABS V2008/1 (Bruker AXS)'
_exptl_crystal_density_diffrn 1.385
_exptl_crystal_F_000 1312
_exptl_crystal_size_max 0.23
_exptl_crystal_size_mid 0.12
_exptl_crystal_size_min 0.07
_refine_diff_density_max 0.834
_refine_diff_density_min -0.619
_refine_diff_density_rms 0.095
_refine_ls_extinction_method none
_refine_ls_goodness_of_fit_ref 1.034
_refine_ls_hydrogen_treatment constr
_refine_ls_matrix_type full
_refine_ls_number_parameters 721
_refine_ls_number_reflns 13576
_refine_ls_number_restraints 12
_refine_ls_restrained_S_all 1.035
_refine_ls_R_factor_all 0.0654
_refine_ls_R_factor_gt 0.0464
_refine_ls_shift/su_max 0.007
_refine_ls_shift/su_mean 0.000
_refine_ls_structure_factor_coef Fsqd
_refine_ls_weighting_details 'calc w=1/[\s^2^(Fo^2^)+(0.0534P)^2^+1.2369P] where P=(Fo^2^+2Fc^2^)/3'
_refine_ls_weighting_scheme calc
_refine_ls_wR_factor_gt 0.1077
_refine_ls_wR_factor_ref 0.1147
_reflns_number_gt 10000
_reflns_number_total 13576
_reflns_threshold_expression >2sigma(I)
_cod_data_source_file ic400412f_N3.cif
_cod_data_source_block makino17
_cod_database_code 4334756

loop_
_symmetry_equiv_pos_as_xyz
'x, y, z'
'-x, -y, -z'

loop_
_atom_site_label
_atom_site_type_symbol
_atom_site_fract_x
_atom_site_fract_y
_atom_site_fract_z
_atom_site_U_iso_or_equiv
_atom_site_adp_type
_atom_site_occupancy
_atom_site_symmetry_multiplicity
_atom_site_calc_flag
_atom_site_refinement_flags
_atom_site_disorder_assembly
_atom_site_disorder_group
Ru1 Ru 0.65899(2) 0.26121(2) 0.837064(18) 0.01999(8) Uani 1 1 d . . .
Ru2 Ru 0.24247(2) 0.68278(2) 0.695173(18) 0.02028(8) Uani 1 1 d . . .
P1 P -0.20538(7) 0.80065(7) 0.49518(6) 0.0225(2) Uani 1 1 d . . .
P2 P 0.22876(9) 0.30030(9) 1.03866(8) 0.0370(3) Uani 1 1 d . . .
F1 F -0.1633(2) 0.79403(19) 0.40775(15) 0.0469(7) Uani 1 1 d . . .
F2 F -0.13187(18) 0.88148(16) 0.49531(15) 0.0392(6) Uani 1 1 d . . .
F3 F -0.12205(19) 0.71955(17) 0.54146(17) 0.0475(7) Uani 1 1 d . . .
F4 F -0.27893(16) 0.72017(15) 0.49539(14) 0.0313(5) Uani 1 1 d . . .
F5 F -0.28890(19) 0.88222(16) 0.44867(17) 0.0442(6) Uani 1 1 d . . .
F6 F -0.2471(2) 0.80841(18) 0.58280(15) 0.0488(7) Uani 1 1 d . . .
F7 F 0.3217(2) 0.2204(2) 1.0580(2) 0.0696(10) Uani 1 1 d . A .
F8 F 0.2261(4) 0.2933(4) 0.9482(2) 0.1220(17) Uani 1 1 d . A .
F9 F 0.3122(8) 0.3749(9) 1.0235(6) 0.043(2) Uani 0.50 1 d P A 1
F10 F 0.2313(7) 0.3048(6) 1.1372(5) 0.0316(15) Uani 0.50 1 d P A 1
F11 F 0.1545(2) 0.2219(2) 1.0639(2) 0.0810(11) Uani 1 1 d . A .
F12 F 0.1371(2) 0.3812(2) 1.02003(19) 0.0613(8) Uani 1 1 d . A .
F13 F 0.2914(12) 0.3830(11) 0.9913(12) 0.169(9) Uani 0.50 1 d P A 2
F14 F 0.2463(11) 0.3206(14) 1.1125(8) 0.155(8) Uani 0.50 1 d P A 2
N1 N 0.5666(2) 0.3280(2) 0.90492(18) 0.0205(6) Uani 1 1 d . . .
N2 N 0.6663(2) 0.4004(2) 0.76559(19) 0.0230(7) Uani 1 1 d . . .
N3 N 0.7666(2) 0.2921(2) 0.90830(19) 0.0224(6) Uani 1 1 d . . .
N4 N 0.6377(2) 0.1394(2) 0.93019(19) 0.0224(6) Uani 1 1 d . . .
N5 N 0.5277(2) 0.2479(2) 0.78018(18) 0.0213(6) Uani 1 1 d . . .
N6 N 0.7600(2) 0.1893(2) 0.7684(2) 0.0302(7) Uani 1 1 d U . .
N7 N 0.7532(3) 0.2069(3) 0.6982(3) 0.0431(9) Uani 1 1 d U . .
N8 N 0.7516(4) 0.2218(4) 0.6259(3) 0.0793(16) Uani 1 1 d . . .
N9 N 0.1400(2) 0.7766(2) 0.61909(18) 0.0218(6) Uani 1 1 d . . .
N10 N 0.3399(2) 0.7591(2) 0.61383(19) 0.0243(7) Uani 1 1 d . . .
N11 N 0.2382(2) 0.7933(2) 0.74986(18) 0.0206(6) Uani 1 1 d . . .
N12 N 0.1194(2) 0.6283(2) 0.75756(18) 0.0222(6) Uani 1 1 d . . .
N13 N 0.2165(2) 0.5967(2) 0.62122(19) 0.0245(7) Uani 1 1 d . . .
N14 N 0.3507(3) 0.5819(2) 0.7708(2) 0.0336(8) Uani 1 1 d . . .
N15 N 0.3842(2) 0.5834(2) 0.8351(2) 0.0290(7) Uani 1 1 d . . .
N16 N 0.4216(3) 0.5825(3) 0.8980(2) 0.0409(9) Uani 1 1 d . . .
C1 C 0.6275(3) 0.4102(3) 0.9043(2) 0.0256(8) Uani 1 1 d . . .
H1 H 0.5955 0.4540 0.9355 0.031 Uiso 1 1 calc R . .
C2 C 0.6431(3) 0.4613(3) 0.8134(2) 0.0280(8) Uani 1 1 d . . .
C3 C 0.6414(3) 0.5604(3) 0.7819(3) 0.0307(9) Uani 1 1 d . . .
H3 H 0.6248 0.6017 0.8159 0.037 Uiso 1 1 calc R . .
C4 C 0.6644(3) 0.5969(3) 0.6997(3) 0.0346(10) Uani 1 1 d . . .
H4 H 0.6647 0.6643 0.6765 0.041 Uiso 1 1 calc R . .
C5 C 0.6870(3) 0.5365(3) 0.6512(3) 0.0388(10) Uani 1 1 d . . .
H5 H 0.7032 0.5616 0.5946 0.047 Uiso 1 1 calc R . .
C6 C 0.6859(3) 0.4381(3) 0.6858(2) 0.0310(9) Uani 1 1 d . . .
H6 H 0.6995 0.3964 0.6516 0.037 Uiso 1 1 calc R . .
C7 C 0.7316(3) 0.3663(3) 0.9384(2) 0.0238(8) Uani 1 1 d . . .
C8 C 0.7889(3) 0.4026(3) 0.9881(2) 0.0309(9) Uani 1 1 d . . .
H8 H 0.7636 0.4554 1.0075 0.037 Uiso 1 1 calc R . .
C9 C 0.8852(3) 0.3589(3) 1.0088(3) 0.0366(10) Uani 1 1 d . . .
H9 H 0.9266 0.3819 1.0432 0.044 Uiso 1 1 calc R . .
C10 C 0.9207(3) 0.2829(3) 0.9800(3) 0.0353(10) Uani 1 1 d . . .
H10 H 0.9862 0.2528 0.9944 0.042 Uiso 1 1 calc R . .
C11 C 0.8589(3) 0.2509(3) 0.9294(2) 0.0288(8) Uani 1 1 d . . .
H11 H 0.8830 0.1983 0.9093 0.035 Uiso 1 1 calc R . .
C12 C 0.5523(3) 0.2611(3) 0.9889(2) 0.0265(8) Uani 1 1 d . . .
H12 H 0.5922 0.2798 1.0301 0.032 Uiso 1 1 calc R . .
H12A H 0.4811 0.2679 1.0038 0.032 Uiso 1 1 calc R . .
C13 C 0.5818(3) 0.1584(2) 0.9935(2) 0.0224(8) Uani 1 1 d . . .
C14 C 0.5605(3) 0.0852(3) 1.0619(2) 0.0302(9) Uani 1 1 d . . .
H14 H 0.5202 0.0990 1.1046 0.036 Uiso 1 1 calc R . .
C15 C 0.5978(3) -0.0081(3) 1.0682(3) 0.0374(10) Uani 1 1 d . . .
H15 H 0.5843 -0.0584 1.1157 0.045 Uiso 1 1 calc R . .
C16 C 0.6543(3) -0.0277(3) 1.0059(3) 0.0363(10) Uani 1 1 d . . .
H16 H 0.6811 -0.0915 1.0098 0.044 Uiso 1 1 calc R . .
C17 C 0.6722(3) 0.0480(3) 0.9361(3) 0.0302(9) Uani 1 1 d . . .
H17 H 0.7096 0.0343 0.8918 0.036 Uiso 1 1 calc R . .
C18 C 0.4678(3) 0.3583(3) 0.8589(2) 0.0288(9) Uani 1 1 d . . .
H18 H 0.4136 0.3587 0.8992 0.035 Uiso 1 1 calc R . .
H18A H 0.4688 0.4244 0.8220 0.035 Uiso 1 1 calc R . .
C19 C 0.4469(3) 0.2918(3) 0.8084(2) 0.0266(8) Uani 1 1 d . . .
C20 C 0.3505(3) 0.2794(3) 0.7866(2) 0.0295(9) Uani 1 1 d . . .
H20 H 0.2947 0.3086 0.8085 0.035 Uiso 1 1 calc R . .
C21 C 0.3360(3) 0.2251(3) 0.7338(3) 0.0352(10) Uani 1 1 d . . .
H21 H 0.2704 0.2168 0.7182 0.042 Uiso 1 1 calc R . .
C22 C 0.4178(3) 0.1827(3) 0.7036(3) 0.0339(9) Uani 1 1 d . . .
H22 H 0.4098 0.1457 0.6659 0.041 Uiso 1 1 calc R . .
C23 C 0.5112(3) 0.1949(3) 0.7289(2) 0.0276(8) Uani 1 1 d . . .
H23 H 0.5673 0.1639 0.7090 0.033 Uiso 1 1 calc R . .
C24 C 0.1930(3) 0.8673(3) 0.6078(2) 0.0240(8) Uani 1 1 d . . .
H24 H 0.1548 0.9249 0.5701 0.029 Uiso 1 1 calc R . .
C25 C 0.2961(3) 0.8476(3) 0.5754(2) 0.0260(8) Uani 1 1 d . . .
C26 C 0.3445(3) 0.9125(3) 0.5158(3) 0.0345(9) Uani 1 1 d . . .
H26 H 0.3130 0.9747 0.4899 0.041 Uiso 1 1 calc R . .
C27 C 0.4406(3) 0.8851(3) 0.4943(3) 0.0434(11) Uani 1 1 d . . .
H27 H 0.4758 0.9287 0.4534 0.052 Uiso 1 1 calc R . .
C28 C 0.4843(3) 0.7948(4) 0.5324(3) 0.0441(11) Uani 1 1 d . . .
H28 H 0.5494 0.7749 0.5176 0.053 Uiso 1 1 calc R . .
C29 C 0.4321(3) 0.7329(3) 0.5930(3) 0.0383(10) Uani 1 1 d . . .
H29 H 0.4625 0.6707 0.6201 0.046 Uiso 1 1 calc R . .
C30 C 0.2076(3) 0.8785(2) 0.6931(2) 0.0219(7) Uani 1 1 d . . .
C31 C 0.1917(3) 0.9632(3) 0.7138(2) 0.0283(8) Uani 1 1 d . . .
H31 H 0.1738 1.0218 0.6726 0.034 Uiso 1 1 calc R . .
C32 C 0.2025(3) 0.9615(3) 0.7965(3) 0.0333(9) Uani 1 1 d . . .
H32 H 0.1911 1.0191 0.8127 0.040 Uiso 1 1 calc R . .
C33 C 0.2300(3) 0.8753(3) 0.8551(2) 0.0287(8) Uani 1 1 d . . .
H33 H 0.2364 0.8724 0.9120 0.034 Uiso 1 1 calc R . .
C34 C 0.2481(3) 0.7931(3) 0.8285(2) 0.0237(8) Uani 1 1 d . . .
H34 H 0.2686 0.7341 0.8683 0.028 Uiso 1 1 calc R . .
C35 C 0.0435(3) 0.7770(3) 0.6646(2) 0.0235(8) Uani 1 1 d . . .
H35 H -0.0129 0.7929 0.6242 0.028 Uiso 1 1 calc R . .
H35A H 0.0410 0.8274 0.6941 0.028 Uiso 1 1 calc R . .
C36 C 0.0321(3) 0.6812(3) 0.7261(2) 0.0246(8) Uani 1 1 d . . .
C37 C -0.0584(3) 0.6500(3) 0.7513(3) 0.0325(9) Uani 1 1 d . . .
H37 H -0.1180 0.6875 0.7281 0.039 Uiso 1 1 calc R . .
C38 C -0.0631(3) 0.5628(3) 0.8112(3) 0.0366(10) Uani 1 1 d . . .
H38 H -0.1257 0.5404 0.8301 0.044 Uiso 1 1 calc R . .
C39 C 0.0253(3) 0.5093(3) 0.8429(3) 0.0359(10) Uani 1 1 d . . .
H39 H 0.0242 0.4494 0.8839 0.043 Uiso 1 1 calc R . .
C40 C 0.1141(3) 0.5437(3) 0.8146(2) 0.0274(8) Uani 1 1 d . . .
H40 H 0.1744 0.5063 0.8362 0.033 Uiso 1 1 calc R . .
C41 C 0.1295(3) 0.7462(3) 0.5415(2) 0.0240(8) Uani 1 1 d . . .
H41 H 0.0604 0.7648 0.5192 0.029 Uiso 1 1 calc R . .
H41A H 0.1756 0.7798 0.4993 0.029 Uiso 1 1 calc R . .
C42 C 0.1522(3) 0.6400(3) 0.5576(2) 0.0246(8) Uani 1 1 d . . .
C43 C 0.1149(3) 0.5899(3) 0.5074(3) 0.0335(9) Uani 1 1 d . . .
H43 H 0.0707 0.6221 0.4625 0.040 Uiso 1 1 calc R . .
C44 C 0.1425(3) 0.4920(3) 0.5230(3) 0.0392(10) Uani 1 1 d . . .
H44 H 0.1169 0.4561 0.4897 0.047 Uiso 1 1 calc R . .
C45 C 0.2078(3) 0.4484(3) 0.5880(3) 0.0354(10) Uani 1 1 d . . .
H45 H 0.2293 0.3820 0.5993 0.043 Uiso 1 1 calc R . .
C46 C 0.2416(3) 0.5017(3) 0.6362(3) 0.0305(9) Uani 1 1 d . . .
H46 H 0.2845 0.4702 0.6822 0.037 Uiso 1 1 calc R . .

loop_
_atom_site_aniso_label
_atom_site_aniso_U_11
_atom_site_aniso_U_22
_atom_site_aniso_U_33
_atom_site_aniso_U_23
_atom_site_aniso_U_13
_atom_site_aniso_U_12
Ru1 0.02037(15) 0.01810(15) 0.02158(16) -0.00578(11) 0.00148(12) -0.00145(11)
Ru2 0.01856(15) 0.02013(15) 0.02216(16) -0.00566(12) -0.00035(11) -0.00237(11)
P1 0.0231(5) 0.0209(5) 0.0233(5) -0.0043(4) 0.0003(4) -0.0062(4)
P2 0.0321(6) 0.0423(6) 0.0413(6) -0.0178(5) 0.0063(5) -0.0093(5)
F1 0.0575(17) 0.0544(16) 0.0361(14) -0.0199(12) 0.0184(13) -0.0216(14)
F2 0.0420(14) 0.0332(13) 0.0440(15) -0.0081(11) -0.0026(11) -0.0203(11)
F3 0.0379(14) 0.0355(14) 0.0651(18) -0.0078(13) -0.0214(13) 0.0005(11)
F4 0.0304(12) 0.0233(11) 0.0423(14) -0.0102(10) -0.0008(10) -0.0106(9)
F5 0.0392(14) 0.0272(12) 0.0598(17) -0.0021(12) -0.0148(13) 0.0007(11)
F6 0.0734(19) 0.0463(15) 0.0354(14) -0.0203(12) 0.0209(13) -0.0258(14)
F7 0.0379(16) 0.065(2) 0.124(3) -0.060(2) 0.0034(17) 0.0058(14)
F8 0.193(5) 0.135(4) 0.047(2) -0.044(2) 0.000(3) -0.004(4)
F9 0.033(3) 0.046(5) 0.055(4) -0.017(3) -0.003(3) -0.020(3)
F10 0.029(3) 0.055(3) 0.013(3) -0.014(2) 0.003(2) 0.000(3)
F11 0.0516(19) 0.063(2) 0.115(3) 0.003(2) -0.0088(19) -0.0258(16)
F12 0.0471(17) 0.0626(19) 0.067(2) -0.0113(16) -0.0142(15) 0.0100(14)
F13 0.128(13) 0.052(6) 0.31(2) -0.025(13) 0.141(14) -0.012(8)
F14 0.097(10) 0.286(19) 0.119(12) -0.159(13) -0.054(9) 0.112(11)
N1 0.0209(15) 0.0188(14) 0.0221(16) -0.0062(12) 0.0007(12) -0.0016(12)
N2 0.0201(15) 0.0218(15) 0.0260(17) -0.0050(13) 0.0003(13) -0.0014(12)
N3 0.0205(15) 0.0206(15) 0.0241(16) -0.0019(13) 0.0026(13) -0.0050(12)
N4 0.0224(15) 0.0181(14) 0.0257(16) -0.0050(12) -0.0036(13) 0.0000(12)
N5 0.0232(15) 0.0208(15) 0.0192(15) -0.0038(12) 0.0003(12) -0.0041(12)
N6 0.0297(17) 0.0269(16) 0.0364(19) -0.0122(14) 0.0057(15) -0.0045(13)
N7 0.042(2) 0.041(2) 0.057(2) -0.0312(19) 0.0202(19) -0.0115(16)
N8 0.091(4) 0.096(4) 0.065(3) -0.042(3) 0.030(3) -0.021(3)
N9 0.0194(15) 0.0223(15) 0.0232(16) -0.0045(13) 0.0044(12) -0.0062(12)
N10 0.0198(15) 0.0300(17) 0.0262(17) -0.0115(14) 0.0028(13) -0.0063(13)
N11 0.0123(14) 0.0247(15) 0.0231(16) -0.0036(13) -0.0010(12) -0.0036(12)
N12 0.0265(16) 0.0208(15) 0.0212(16) -0.0084(12) -0.0002(13) -0.0041(12)
N13 0.0217(15) 0.0276(16) 0.0247(16) -0.0080(13) 0.0031(13) -0.0024(13)
N14 0.0322(19) 0.0325(18) 0.037(2) -0.0135(16) -0.0135(16) 0.0056(15)
N15 0.0330(18) 0.0215(16) 0.0320(19) -0.0075(14) 0.0002(15) 0.0001(14)
N16 0.047(2) 0.040(2) 0.038(2) -0.0162(17) -0.0053(18) -0.0008(18)
C1 0.0258(19) 0.0201(18) 0.032(2) -0.0089(16) 0.0050(16) -0.0051(15)
C2 0.0234(19) 0.0253(19) 0.033(2) -0.0040(16) -0.0001(16) -0.0033(15)
C3 0.029(2) 0.025(2) 0.037(2) -0.0074(17) 0.0005(17) -0.0016(16)
C4 0.036(2) 0.025(2) 0.037(2) 0.0032(18) -0.0012(19) -0.0045(17)
C5 0.042(3) 0.033(2) 0.032(2) 0.0059(18) 0.0084(19) -0.0054(19)
C6 0.037(2) 0.030(2) 0.027(2) -0.0105(17) 0.0060(17) -0.0020(17)
C7 0.0258(19) 0.0260(19) 0.0197(18) -0.0046(15) 0.0063(15) -0.0090(15)
C8 0.034(2) 0.035(2) 0.027(2) -0.0117(17) 0.0088(17) -0.0185(18)
C9 0.040(2) 0.047(3) 0.024(2) -0.0073(19) 0.0027(18) -0.019(2)
C10 0.022(2) 0.042(2) 0.037(2) -0.0006(19) -0.0054(18) -0.0077(18)
C11 0.0240(19) 0.028(2) 0.033(2) -0.0060(17) -0.0001(16) -0.0060(16)
C12 0.029(2) 0.0264(19) 0.025(2) -0.0072(16) 0.0063(16) -0.0055(16)
C13 0.0220(18) 0.0217(18) 0.0237(19) -0.0053(15) -0.0054(15) -0.0064(14)
C14 0.038(2) 0.029(2) 0.023(2) -0.0029(16) 0.0021(17) -0.0152(17)
C15 0.050(3) 0.025(2) 0.035(2) -0.0002(18) -0.003(2) -0.0147(19)
C16 0.045(3) 0.0174(19) 0.044(3) -0.0053(18) -0.006(2) 0.0000(17)
C17 0.031(2) 0.026(2) 0.034(2) -0.0098(17) 0.0028(17) -0.0014(16)
C18 0.0226(19) 0.029(2) 0.032(2) -0.0054(17) -0.0018(16) 0.0011(16)
C19 0.0261(19) 0.029(2) 0.0230(19) -0.0045(16) 0.0009(16) -0.0002(16)
C20 0.0219(19) 0.030(2) 0.033(2) -0.0036(17) -0.0008(16) 0.0033(16)
C21 0.029(2) 0.040(2) 0.035(2) -0.0057(19) -0.0074(18) -0.0058(18)
C22 0.043(2) 0.030(2) 0.028(2) -0.0051(17) -0.0091(18) -0.0083(18)
C23 0.031(2) 0.0229(19) 0.030(2) -0.0084(16) -0.0030(17) -0.0043(16)
C24 0.0243(19) 0.0221(18) 0.0242(19) -0.0024(15) 0.0018(15) -0.0083(15)
C25 0.029(2) 0.030(2) 0.0221(19) -0.0110(16) 0.0027(16) -0.0100(16)
C26 0.043(2) 0.036(2) 0.029(2) -0.0127(18) 0.0077(19) -0.0158(19)
C27 0.042(3) 0.052(3) 0.043(3) -0.019(2) 0.024(2) -0.028(2)
C28 0.028(2) 0.059(3) 0.052(3) -0.025(2) 0.013(2) -0.013(2)
C29 0.026(2) 0.049(3) 0.046(3) -0.024(2) 0.0033(19) -0.0033(19)
C30 0.0203(17) 0.0222(18) 0.0242(19) -0.0059(15) 0.0058(15) -0.0099(14)
C31 0.031(2) 0.0241(19) 0.030(2) -0.0062(16) 0.0019(17) -0.0060(16)
C32 0.043(2) 0.024(2) 0.035(2) -0.0131(17) -0.0017(19) -0.0025(18)
C33 0.027(2) 0.035(2) 0.026(2) -0.0111(17) 0.0032(16) -0.0065(17)
C34 0.0215(18) 0.0232(18) 0.0253(19) -0.0033(15) -0.0011(15) -0.0065(15)
C35 0.0182(17) 0.0240(18) 0.027(2) -0.0048(15) 0.0009(15) -0.0055(14)
C36 0.0283(19) 0.0249(19) 0.0236(19) -0.0103(15) 0.0047(16) -0.0074(16)
C37 0.025(2) 0.039(2) 0.037(2) -0.0146(19) 0.0076(17) -0.0077(17)
C38 0.036(2) 0.041(2) 0.036(2) -0.0118(19) 0.0142(19) -0.019(2)
C39 0.049(3) 0.027(2) 0.030(2) -0.0023(17) 0.0065(19) -0.0115(19)
C40 0.038(2) 0.0237(19) 0.0220(19) -0.0074(15) 0.0035(16) -0.0072(16)
C41 0.0234(18) 0.0274(19) 0.0220(19) -0.0062(15) 0.0023(15) -0.0080(15)
C42 0.0239(19) 0.028(2) 0.0250(19) -0.0107(16) 0.0076(15) -0.0101(15)
C43 0.037(2) 0.035(2) 0.030(2) -0.0097(18) -0.0029(18) -0.0054(18)
C44 0.049(3) 0.039(2) 0.039(2) -0.024(2) 0.003(2) -0.010(2)
C45 0.043(2) 0.025(2) 0.043(3) -0.0175(19) 0.008(2) -0.0024(18)
C46 0.029(2) 0.032(2) 0.032(2) -0.0123(17) 0.0040(17) -0.0014(17)

loop_
_atom_type_symbol
_atom_type_description
_atom_type_scat_dispersion_real
_atom_type_scat_dispersion_imag
_atom_type_scat_source
C C 0.0033 0.0016 'International Tables Vol C Tables 4.2.6.8 and 6.1.1.4'
H H 0.0000 0.0000 'International Tables Vol C Tables 4.2.6.8 and 6.1.1.4'
N N 0.0061 0.0033 'International Tables Vol C Tables 4.2.6.8 and 6.1.1.4'
F F 0.0171 0.0103 'International Tables Vol C Tables 4.2.6.8 and 6.1.1.4'
P P 0.1023 0.0942 'International Tables Vol C Tables 4.2.6.8 and 6.1.1.4'
Ru Ru -1.2594 0.8363 'International Tables Vol C Tables 4.2.6.8 and 6.1.1.4'

loop_
_geom_angle_atom_site_label_1
_geom_angle_atom_site_label_2
_geom_angle_atom_site_label_3
_geom_angle
N1 Ru1 N3 82.50(12)
N1 Ru1 N4 84.14(12)
N3 Ru1 N4 89.41(12)
N1 Ru1 N2 81.87(12)
N3 Ru1 N2 84.69(12)
N4 Ru1 N2 165.41(12)
N1 Ru1 N5 83.77(12)
N3 Ru1 N5 166.25(12)
N4 Ru1 N5 89.97(11)
N2 Ru1 N5 92.61(11)
N1 Ru1 N6 178.22(12)
N3 Ru1 N6 95.92(13)
N4 Ru1 N6 95.04(12)
N2 Ru1 N6 98.83(12)
N5 Ru1 N6 97.82(12)
N9 Ru2 N13 83.56(12)
N9 Ru2 N10 82.15(12)
N13 Ru2 N10 93.46(12)
N9 Ru2 N12 83.93(12)
N13 Ru2 N12 84.43(12)
N10 Ru2 N12 166.07(12)
N9 Ru2 N11 80.90(12)
N13 Ru2 N11 164.42(11)
N10 Ru2 N11 85.60(12)
N12 Ru2 N11 92.73(11)
N9 Ru2 N14 177.63(13)
N13 Ru2 N14 94.24(12)
N10 Ru2 N14 97.13(13)
N12 Ru2 N14 96.76(13)
N11 Ru2 N14 101.31(12)
F3 P1 F1 90.34(16)
F3 P1 F5 179.90(19)
F1 P1 F5 89.63(15)
F3 P1 F4 89.95(13)
F1 P1 F4 90.24(13)
F5 P1 F4 90.15(13)
F3 P1 F6 89.85(16)
F1 P1 F6 179.38(15)
F5 P1 F6 90.18(16)
F4 P1 F6 90.36(13)
F3 P1 F2 90.10(13)
F1 P1 F2 90.00(14)
F5 P1 F2 89.80(13)
F4 P1 F2 179.75(15)
F6 P1 F2 89.40(14)
F14 P2 F11 102.6(8)
F14 P2 F8 167.5(8)
F11 P2 F8 89.9(3)
F14 P2 F13 90.7(11)
F11 P2 F13 165.5(8)
F8 P2 F13 76.9(8)
F14 P2 F12 89.3(7)
F11 P2 F12 89.74(18)
F8 P2 F12 91.4(2)
F13 P2 F12 84.8(6)
F14 P2 F7 89.9(7)
F11 P2 F7 91.06(18)
F8 P2 F7 89.2(2)
F13 P2 F7 94.6(6)
F12 P2 F7 178.98(18)
F14 P2 F9 71.8(9)
F11 P2 F9 172.9(4)
F8 P2 F9 95.7(4)
F13 P2 F9 21.4(9)
F12 P2 F9 94.6(5)
F7 P2 F9 84.5(5)
F14 P2 F10 13.7(10)
F11 P2 F10 88.9(3)
F8 P2 F10 178.5(3)
F13 P2 F10 104.4(8)
F12 P2 F10 89.4(4)
F7 P2 F10 90.0(4)
F9 P2 F10 85.5(4)
C12 N1 C1 114.9(3)
C12 N1 C18 110.4(3)
C1 N1 C18 114.0(3)
C12 N1 Ru1 110.1(2)
C1 N1 Ru1 98.5(2)
C18 N1 Ru1 108.2(2)
C6 N2 C2 118.5(3)
C6 N2 Ru1 132.6(3)
C2 N2 Ru1 108.9(2)
C11 N3 C7 119.0(3)
C11 N3 Ru1 130.9(3)
C7 N3 Ru1 110.0(2)
C17 N4 C13 118.9(3)
C17 N4 Ru1 128.5(3)
C13 N4 Ru1 112.5(2)
C23 N5 C19 117.6(3)
C23 N5 Ru1 129.5(3)
C19 N5 Ru1 112.4(2)
N7 N6 Ru1 120.7(3)
N6 N7 N8 176.0(5)
C41 N9 C35 112.0(3)
C41 N9 C24 114.5(3)
C35 N9 C24 114.0(3)
C41 N9 Ru2 108.7(2)
C35 N9 Ru2 108.3(2)
C24 N9 Ru2 98.2(2)
C29 N10 C25 119.7(4)
C29 N10 Ru2 130.4(3)
C25 N10 Ru2 109.9(2)
C34 N11 C30 118.0(3)
C34 N11 Ru2 131.5(2)
C30 N11 Ru2 110.0(2)
C40 N12 C36 118.3(3)
C40 N12 Ru2 128.2(3)
C36 N12 Ru2 112.7(2)
C46 N13 C42 118.1(3)
C46 N13 Ru2 127.9(3)
C42 N13 Ru2 113.0(2)
N15 N14 Ru2 127.5(3)
N16 N15 N14 176.6(4)
N1 C1 C2 106.0(3)
N1 C1 C7 107.0(3)
C2 C1 C7 105.1(3)
N2 C2 C3 122.1(4)
N2 C2 C1 113.8(3)
C3 C2 C1 124.0(4)
C4 C3 C2 118.0(4)
C5 C4 C3 120.3(4)
C4 C5 C6 119.2(4)
N2 C6 C5 121.9(4)
N3 C7 C8 122.4(4)
N3 C7 C1 112.9(3)
C8 C7 C1 124.4(4)
C7 C8 C9 117.6(4)
C10 C9 C8 120.5(4)
C9 C10 C11 118.7(4)
N3 C11 C10 121.8(4)
C13 C12 N1 113.1(3)
N4 C13 C14 120.7(3)
N4 C13 C12 117.8(3)
C14 C13 C12 121.3(3)
C15 C14 C13 120.0(4)
C16 C15 C14 119.7(4)
C15 C16 C17 118.9(4)
N4 C17 C16 121.7(4)
C19 C18 N1 111.3(3)
N5 C19 C20 121.0(4)
N5 C19 C18 116.4(3)
C20 C19 C18 122.4(3)
C21 C20 C19 120.0(4)
C20 C21 C22 119.1(4)
C23 C22 C21 118.6(4)
N5 C23 C22 123.7(4)
C30 C24 C25 106.8(3)
C30 C24 N9 106.3(3)
C25 C24 N9 106.8(3)
N10 C25 C26 121.7(4)
N10 C25 C24 113.2(3)
C26 C25 C24 125.0(4)
C25 C26 C27 118.5(4)
C28 C27 C26 119.7(4)
C27 C28 C29 119.1(4)
N10 C29 C28 121.3(4)
N11 C30 C31 122.6(3)
N11 C30 C24 112.4(3)
C31 C30 C24 125.0(3)
C30 C31 C32 118.5(4)
C33 C32 C31 119.5(4)
C32 C33 C34 118.4(4)
N11 C34 C33 123.0(3)
N9 C35 C36 111.6(3)
C37 C36 N12 121.6(4)
C37 C36 C35 122.8(4)
N12 C36 C35 115.5(3)
C36 C37 C38 119.6(4)
C39 C38 C37 118.7(4)
C40 C39 C38 119.2(4)
N12 C40 C39 122.5(4)
C42 C41 N9 111.3(3)
N13 C42 C43 121.7(4)
N13 C42 C41 116.1(3)
C43 C42 C41 122.0(3)
C42 C43 C44 119.5(4)
C45 C44 C43 118.4(4)
C46 C45 C44 119.5(4)
N13 C46 C45 122.8(4)

loop_
_geom_bond_atom_site_label_1
_geom_bond_atom_site_label_2
_geom_bond_distance
Ru1 N1 2.039(3)
Ru1 N3 2.043(3)
Ru1 N4 2.053(3)
Ru1 N2 2.058(3)
Ru1 N5 2.065(3)
Ru1 N6 2.158(3)
Ru2 N9 2.030(3)
Ru2 N13 2.046(3)
Ru2 N10 2.049(3)
Ru2 N12 2.051(3)
Ru2 N11 2.058(3)
Ru2 N14 2.122(3)
P1 F3 1.588(2)
P1 F1 1.593(3)
P1 F5 1.595(2)
P1 F4 1.598(2)
P1 F6 1.599(3)
P1 F2 1.603(2)
P2 F14 1.378(13)
P2 F11 1.552(3)
P2 F8 1.552(4)
P2 F13 1.559(15)
P2 F12 1.596(3)
P2 F7 1.599(3)
P2 F9 1.600(10)
P2 F10 1.675(8)
N1 C12 1.496(5)
N1 C1 1.507(5)
N1 C18 1.511(5)
N2 C6 1.333(5)
N2 C2 1.367(5)
N3 C11 1.334(5)
N3 C7 1.362(5)
N4 C17 1.346(5)
N4 C13 1.372(5)
N5 C23 1.337(5)
N5 C19 1.359(5)
N6 N7 1.138(5)
N7 N8 1.172(6)
N9 C41 1.500(4)
N9 C35 1.500(4)
N9 C24 1.521(4)
N10 C29 1.336(5)
N10 C25 1.353(5)
N11 C34 1.327(5)
N11 C30 1.369(4)
N12 C40 1.341(5)
N12 C36 1.369(5)
N13 C46 1.346(5)
N13 C42 1.353(5)
N14 N15 1.181(4)
N15 N16 1.171(5)
C1 C2 1.522(5)
C1 C7 1.532(5)
C2 C3 1.388(5)
C3 C4 1.378(6)
C4 C5 1.367(6)
C5 C6 1.389(6)
C7 C8 1.377(5)
C8 C9 1.393(6)
C9 C10 1.372(6)
C10 C11 1.391(5)
C12 C13 1.491(5)
C13 C14 1.382(5)
C14 C15 1.379(6)
C15 C16 1.366(6)
C16 C17 1.403(6)
C18 C19 1.499(5)
C19 C20 1.391(5)
C20 C21 1.367(6)
C21 C22 1.375(6)
C22 C23 1.372(5)
C24 C30 1.503(5)
C24 C25 1.516(5)
C25 C26 1.375(5)
C26 C27 1.393(6)
C27 C28 1.372(7)
C28 C29 1.390(6)
C30 C31 1.369(5)
C31 C32 1.391(5)
C32 C33 1.384(6)
C33 C34 1.390(5)
C35 C36 1.507(5)
C36 C37 1.359(5)
C37 C38 1.389(6)
C38 C39 1.386(6)
C39 C40 1.366(6)
C41 C42 1.496(5)
C42 C43 1.382(5)
C43 C44 1.391(6)
C44 C45 1.378(6)
C45 C46 1.372(6)

loop_
_geom_torsion_atom_site_label_1
_geom_torsion_atom_site_label_2
_geom_torsion_atom_site_label_3
_geom_torsion_atom_site_label_4
_geom_torsion
N3 Ru1 N1 C12 -78.5(2)
N4 Ru1 N1 C12 11.7(2)
N2 Ru1 N1 C12 -164.1(2)
N5 Ru1 N1 C12 102.3(2)
N6 Ru1 N1 C12 -51(4)
N3 Ru1 N1 C1 42.0(2)
N4 Ru1 N1 C1 132.2(2)
N2 Ru1 N1 C1 -43.7(2)
N5 Ru1 N1 C1 -137.2(2)
N6 Ru1 N1 C1 70(4)
N3 Ru1 N1 C18 160.8(2)
N4 Ru1 N1 C18 -109.0(2)
N2 Ru1 N1 C18 75.1(2)
N5 Ru1 N1 C18 -18.4(2)
N6 Ru1 N1 C18 -171(4)
N1 Ru1 N2 C6 -154.6(4)
N3 Ru1 N2 C6 122.2(4)
N4 Ru1 N2 C6 -171.3(4)
N5 Ru1 N2 C6 -71.3(4)
N6 Ru1 N2 C6 27.0(4)
N1 Ru1 N2 C2 23.5(2)
N3 Ru1 N2 C2 -59.7(2)
N4 Ru1 N2 C2 6.8(6)
N5 Ru1 N2 C2 106.8(2)
N6 Ru1 N2 C2 -154.9(2)
N1 Ru1 N3 C11 156.0(3)
N4 Ru1 N3 C11 71.9(3)
N2 Ru1 N3 C11 -121.5(3)
N5 Ru1 N3 C11 159.3(4)
N6 Ru1 N3 C11 -23.1(3)
N1 Ru1 N3 C7 -22.2(2)
N4 Ru1 N3 C7 -106.4(2)
N2 Ru1 N3 C7 60.3(2)
N5 Ru1 N3 C7 -19.0(6)
N6 Ru1 N3 C7 158.6(2)
N1 Ru1 N4 C17 176.7(3)
N3 Ru1 N4 C17 -100.8(3)
N2 Ru1 N4 C17 -166.7(4)
N5 Ru1 N4 C17 93.0(3)
N6 Ru1 N4 C17 -4.9(3)
N1 Ru1 N4 C13 -4.4(2)
N3 Ru1 N4 C13 78.1(2)
N2 Ru1 N4 C13 12.1(6)
N5 Ru1 N4 C13 -88.2(2)
N6 Ru1 N4 C13 174.0(2)
N1 Ru1 N5 C23 -167.9(3)
N3 Ru1 N5 C23 -171.2(4)
N4 Ru1 N5 C23 -83.8(3)
N2 Ru1 N5 C23 110.5(3)
N6 Ru1 N5 C23 11.2(3)
N1 Ru1 N5 C19 3.6(2)
N3 Ru1 N5 C19 0.4(6)
N4 Ru1 N5 C19 87.7(3)
N2 Ru1 N5 C19 -77.9(3)
N6 Ru1 N5 C19 -177.2(2)
N1 Ru1 N6 N7 -161(4)
N3 Ru1 N6 N7 -133.0(3)
N4 Ru1 N6 N7 137.1(3)
N2 Ru1 N6 N7 -47.5(4)
N5 Ru1 N6 N7 46.4(4)
Ru1 N6 N7 N8 170(7)
N13 Ru2 N9 C41 -17.5(2)
N10 Ru2 N9 C41 76.9(2)
N12 Ru2 N9 C41 -102.6(2)
N11 Ru2 N9 C41 163.7(2)
N14 Ru2 N9 C41 5(3)
N13 Ru2 N9 C35 104.4(2)
N10 Ru2 N9 C35 -161.2(2)
N12 Ru2 N9 C35 19.4(2)
N11 Ru2 N9 C35 -74.4(2)
N14 Ru2 N9 C35 126(3)
N13 Ru2 N9 C24 -136.9(2)
N10 Ru2 N9 C24 -42.5(2)
N12 Ru2 N9 C24 138.0(2)
N11 Ru2 N9 C24 44.3(2)
N14 Ru2 N9 C24 -115(3)
N9 Ru2 N10 C29 -153.4(4)
N13 Ru2 N10 C29 -70.4(4)
N12 Ru2 N10 C29 -151.2(4)
N11 Ru2 N10 C29 125.2(4)
N14 Ru2 N10 C29 24.4(4)
N9 Ru2 N10 C25 23.4(2)
N13 Ru2 N10 C25 106.4(2)
N12 Ru2 N10 C25 25.6(6)
N11 Ru2 N10 C25 -58.0(2)
N14 Ru2 N10 C25 -158.9(2)
N9 Ru2 N11 C34 146.3(3)
N13 Ru2 N11 C34 141.9(4)
N10 Ru2 N11 C34 -131.0(3)
N12 Ru2 N11 C34 62.9(3)
N14 Ru2 N11 C34 -34.6(3)
N9 Ru2 N11 C30 -24.9(2)
N13 Ru2 N11 C30 -29.3(6)
N10 Ru2 N11 C30 57.8(2)
N12 Ru2 N11 C30 -108.3(2)
N14 Ru2 N11 C30 154.2(2)
N9 Ru2 N12 C40 164.8(3)
N13 Ru2 N12 C40 80.7(3)
N10 Ru2 N12 C40 162.6(4)
N11 Ru2 N12 C40 -114.7(3)
N14 Ru2 N12 C40 -12.9(3)
N9 Ru2 N12 C36 -5.1(2)
N13 Ru2 N12 C36 -89.2(2)
N10 Ru2 N12 C36 -7.3(6)
N11 Ru2 N12 C36 75.5(2)
N14 Ru2 N12 C36 177.2(2)
N9 Ru2 N13 C46 -164.9(3)
N10 Ru2 N13 C46 113.4(3)
N12 Ru2 N13 C46 -80.4(3)
N11 Ru2 N13 C46 -160.6(4)
N14 Ru2 N13 C46 16.0(3)
N9 Ru2 N13 C42 3.2(2)
N10 Ru2 N13 C42 -78.5(3)
N12 Ru2 N13 C42 87.7(3)
N11 Ru2 N13 C42 7.6(6)
N14 Ru2 N13 C42 -175.9(3)
N9 Ru2 N14 N15 171(3)
N13 Ru2 N14 N15 -166.9(4)
N10 Ru2 N14 N15 99.0(4)
N12 Ru2 N14 N15 -82.0(4)
N11 Ru2 N14 N15 12.1(4)
Ru2 N14 N15 N16 -152(7)
C12 N1 C1 C2 173.5(3)
C18 N1 C1 C2 -57.7(4)
Ru1 N1 C1 C2 56.6(3)
C12 N1 C1 C7 61.7(4)
C18 N1 C1 C7 -169.5(3)
Ru1 N1 C1 C7 -55.2(3)
C6 N2 C2 C3 -1.3(5)
Ru1 N2 C2 C3 -179.7(3)
C6 N2 C2 C1 -176.9(3)
Ru1 N2 C2 C1 4.6(4)
N1 C1 C2 N2 -42.9(4)
C7 C1 C2 N2 70.3(4)
N1 C1 C2 C3 141.6(4)
C7 C1 C2 C3 -105.3(4)
N2 C2 C3 C4 -0.3(6)
C1 C2 C3 C4 174.9(4)
C2 C3 C4 C5 0.8(6)
C3 C4 C5 C6 0.3(7)
C2 N2 C6 C5 2.4(6)
Ru1 N2 C6 C5 -179.6(3)
C4 C5 C6 N2 -2.0(7)
C11 N3 C7 C8 1.9(5)
Ru1 N3 C7 C8 -179.6(3)
C11 N3 C7 C1 176.2(3)
Ru1 N3 C7 C1 -5.3(4)
N1 C1 C7 N3 42.5(4)
C2 C1 C7 N3 -69.9(4)
N1 C1 C7 C8 -143.3(4)
C2 C1 C7 C8 104.2(4)
N3 C7 C8 C9 -1.5(6)
C1 C7 C8 C9 -175.1(3)
C7 C8 C9 C10 0.3(6)
C8 C9 C10 C11 0.4(6)
C7 N3 C11 C10 -1.2(5)
Ru1 N3 C11 C10 -179.3(3)
C9 C10 C11 N3 0.1(6)
C1 N1 C12 C13 -127.0(3)
C18 N1 C12 C13 102.5(3)
Ru1 N1 C12 C13 -16.9(4)
C17 N4 C13 C14 -0.5(5)
Ru1 N4 C13 C14 -179.5(3)
C17 N4 C13 C12 174.7(3)
Ru1 N4 C13 C12 -4.3(4)
N1 C12 C13 N4 14.4(5)
N1 C12 C13 C14 -170.5(3)
N4 C13 C14 C15 1.8(6)
C12 C13 C14 C15 -173.2(4)
C13 C14 C15 C16 -1.1(6)
C14 C15 C16 C17 -0.7(6)
C13 N4 C17 C16 -1.4(6)
Ru1 N4 C17 C16 177.4(3)
C15 C16 C17 N4 2.1(6)
C12 N1 C18 C19 -90.8(4)
C1 N1 C18 C19 138.2(3)
Ru1 N1 C18 C19 29.7(4)
C23 N5 C19 C20 1.9(5)
Ru1 N5 C19 C20 -170.7(3)
C23 N5 C19 C18 -174.2(3)
Ru1 N5 C19 C18 13.1(4)
N1 C18 C19 N5 -29.1(5)
N1 C18 C19 C20 154.7(3)
N5 C19 C20 C21 -2.3(6)
C18 C19 C20 C21 173.6(4)
C19 C20 C21 C22 0.6(6)
C20 C21 C22 C23 1.3(6)
C19 N5 C23 C22 0.1(5)
Ru1 N5 C23 C22 171.2(3)
C21 C22 C23 N5 -1.7(6)
C41 N9 C24 C30 -173.0(3)
C35 N9 C24 C30 56.2(4)
Ru2 N9 C24 C30 -58.1(3)
C41 N9 C24 C25 -59.2(4)
C35 N9 C24 C25 170.0(3)
Ru2 N9 C24 C25 55.7(3)
C29 N10 C25 C26 -1.0(5)
Ru2 N10 C25 C26 -178.1(3)
C29 N10 C25 C24 -178.3(3)
Ru2 N10 C25 C24 4.5(4)
C30 C24 C25 N10 71.3(4)
N9 C24 C25 N10 -42.2(4)
C30 C24 C25 C26 -105.9(4)
N9 C24 C25 C26 140.6(4)
N10 C25 C26 C27 0.9(6)
C24 C25 C26 C27 177.9(4)
C25 C26 C27 C28 0.2(6)
C26 C27 C28 C29 -1.1(7)
C25 N10 C29 C28 0.0(6)
Ru2 N10 C29 C28 176.5(3)
C27 C28 C29 N10 1.0(7)
C34 N11 C30 C31 3.1(5)
Ru2 N11 C30 C31 175.7(3)
C34 N11 C30 C24 -176.3(3)
Ru2 N11 C30 C24 -3.7(3)
C25 C24 C30 N11 -71.1(4)
N9 C24 C30 N11 42.7(4)
C25 C24 C30 C31 109.4(4)
N9 C24 C30 C31 -136.7(4)
N11 C30 C31 C32 -3.2(6)
C24 C30 C31 C32 176.2(4)
C30 C31 C32 C33 0.8(6)
C31 C32 C33 C34 1.4(6)
C30 N11 C34 C33 -0.7(5)
Ru2 N11 C34 C33 -171.4(3)
C32 C33 C34 N11 -1.5(6)
C41 N9 C35 C36 89.8(3)
C24 N9 C35 C36 -138.2(3)
Ru2 N9 C35 C36 -30.0(3)
C40 N12 C36 C37 0.0(5)
Ru2 N12 C36 C37 170.9(3)
C40 N12 C36 C35 177.9(3)
Ru2 N12 C36 C35 -11.2(4)
N9 C35 C36 C37 -154.2(4)
N9 C35 C36 N12 27.9(4)
N12 C36 C37 C38 0.9(6)
C35 C36 C37 C38 -176.9(4)
C36 C37 C38 C39 -0.9(6)
C37 C38 C39 C40 0.2(6)
C36 N12 C40 C39 -0.7(5)
Ru2 N12 C40 C39 -170.1(3)
C38 C39 C40 N12 0.7(6)
C35 N9 C41 C42 -91.3(3)
C24 N9 C41 C42 137.0(3)
Ru2 N9 C41 C42 28.4(3)
C46 N13 C42 C43 -1.9(5)
Ru2 N13 C42 C43 -171.3(3)
C46 N13 C42 C41 -177.9(3)
Ru2 N13 C42 C41 12.7(4)
N9 C41 C42 N13 -27.8(4)
N9 C41 C42 C43 156.2(3)
N13 C42 C43 C44 1.1(6)
C41 C42 C43 C44 176.9(4)
C42 C43 C44 C45 -0.9(6)
C43 C44 C45 C46 1.6(7)
C42 N13 C46 C45 2.6(6)
Ru2 N13 C46 C45 170.2(3)
C44 C45 C46 N13 -2.5(6)

loop_
_platon_squeeze_void_nr
_platon_squeeze_void_average_x
_platon_squeeze_void_average_y
_platon_squeeze_void_average_z
_platon_squeeze_void_volume
_platon_squeeze_void_count_electrons
_platon_squeeze_void_content
1 0.000 0.000 -0.001 806 317 ' '
2 0.500 0.500 0.500 122 45 ' '
